data_2300502
loop_
_publ_author_name
'Cox, Jordan M.'
'Walton, Ian M.'
'Benson, Cassidy A.'
'Chen, Yu-Sheng'
'Benedict, Jason B.'

_publ_section_title
;
 A versatile environmental control cell for <i>in situ</i> guest exchange
 single-crystal diffraction
;
_journal_coeditor_code KC5005SUP1
_journal_issue 2
_journal_name_full 'Journal of Applied Crystallography'
_journal_page_first 578
_journal_page_last 581
_journal_paper_doi 10.1107/S160057671500432X
_journal_volume 48
_journal_year 2015
_chemical_formula_moiety 'C13 H11 Co N2 O5, 2(H2 O)'
_chemical_formula_sum 'C13 H15 Co N2 O7'
_chemical_formula_weight 370.20
_chemical_name_systematic
;
 ? 
;
_space_group_crystal_system monoclinic
_space_group_IT_number 14
_space_group_name_Hall '-P 2ybc'
_space_group_name_H-M_alt 'P 1 21/c 1'
_symmetry_space_group_name_Hall '-P 2ybc'
_symmetry_space_group_name_H-M 'P 1 21/c 1'
_atom_sites_solution_hydrogens geom
_atom_sites_solution_primary direct
_atom_sites_solution_secondary difmap
_audit_creation_date 2015-02-20
_audit_creation_method
;
Olex2 1.2
(compiled 2015.01.26 svn.r3150 for OlexSys, GUI svn.r4998)
;
_audit_update_record
;
2015-03-23 # Formatted by IUCr publCIF system
;
_cell_angle_alpha 90.00
_cell_angle_beta 106.5410(10)
_cell_angle_gamma 90.00
_cell_formula_units_Z 4
_cell_length_a 12.6105(6)
_cell_length_b 7.6858(3)
_cell_length_c 15.9256(7)
_cell_measurement_reflns_used 9893
_cell_measurement_temperature 296(2)
_cell_measurement_theta_max 17.17
_cell_measurement_theta_min 2.62
_cell_volume 1479.66(11)
_computing_cell_refinement 'SAINT v7.68A (Bruker, 2009)'
_computing_data_reduction 'SAINT v7.68A (Bruker, 2009)'
_computing_molecular_graphics 'Olex2 (Dolomanov et al., 2009)'
_computing_publication_material 'Olex2 (Dolomanov et al., 2009)'
_computing_structure_refinement 'XL (Sheldrick, 2008)'
_computing_structure_solution 'SHELXS-97 (Sheldrick, 2008)'
_diffrn_ambient_temperature 296.15
_diffrn_detector 'Bruker APEX2 area detector'
_diffrn_detector_area_resol_mean 7.9
_diffrn_detector_type 'CCD area detector'
_diffrn_measured_fraction_theta_full 0.944
_diffrn_measured_fraction_theta_max 0.944
_diffrn_measurement_device 'three-circle diffractometer'
_diffrn_measurement_device_type 'Bruker SMART APEX2 area detector'
_diffrn_measurement_method '\w and \f scans'
_diffrn_radiation_monochromator 'mirror optics'
_diffrn_radiation_probe x-ray
_diffrn_radiation_wavelength 0.41328
_diffrn_reflns_av_R_equivalents 0.0776
_diffrn_reflns_av_unetI/netI 0.0524
_diffrn_reflns_limit_h_max 17
_diffrn_reflns_limit_h_min -18
_diffrn_reflns_limit_k_max 8
_diffrn_reflns_limit_k_min -10
_diffrn_reflns_limit_l_max 22
_diffrn_reflns_limit_l_min -22
_diffrn_reflns_number 28364
_diffrn_reflns_theta_full 17.18
_diffrn_reflns_theta_max 17.18
_diffrn_reflns_theta_min 1.55
_diffrn_source synchrotron
_diffrn_source_type 'Bending magnet, ID-15B, APS, ANL'
_diffrn_standards_number 0
_exptl_absorpt_coefficient_mu 0.259
_exptl_absorpt_correction_T_max 0.7137
_exptl_absorpt_correction_T_min 0.6170
_exptl_absorpt_correction_type multi-scan
_exptl_absorpt_process_details
;
SADABS-2008/1 (Bruker,2008) was used for absorption correction.
wR2(int) was 0.1579 before and 0.1047 after correction.
The Ratio of minimum to maximum transmission is 0.8645.
The \l/2 correction factor is 0.0015.
;
_exptl_crystal_colour violet
_exptl_crystal_colour_primary violet
_exptl_crystal_density_diffrn 1.662
_exptl_crystal_density_method 'not measured'
_exptl_crystal_description plate
_exptl_crystal_F_000 760
_exptl_crystal_size_max 0.15
_exptl_crystal_size_mid 0.12
_exptl_crystal_size_min 0.04
_refine_diff_density_max 1.610
_refine_diff_density_min -1.729
_refine_diff_density_rms 0.328
_refine_ls_extinction_method none
_refine_ls_goodness_of_fit_ref 1.221
_refine_ls_hydrogen_treatment constr
_refine_ls_matrix_type full
_refine_ls_number_parameters 215
_refine_ls_number_reflns 4261
_refine_ls_number_restraints 0
_refine_ls_restrained_S_all 1.221
_refine_ls_R_factor_all 0.0933
_refine_ls_R_factor_gt 0.0872
_refine_ls_shift/su_max 0.000
_refine_ls_shift/su_mean 0.000
_refine_ls_structure_factor_coef Fsqd
_refine_ls_weighting_details 'calc w=1/[\s^2^(Fo^2^)+(0.1592P)^2^+0.5543P] where P=(Fo^2^+2Fc^2^)/3'
_refine_ls_weighting_scheme calc
_refine_ls_wR_factor_gt 0.2223
_refine_ls_wR_factor_ref 0.2344
_reflns_number_gt 3722
_reflns_number_total 4261
_reflns_threshold_expression >2sigma(I)
_cod_data_source_file kc5005sup1.cf
_cod_data_source_block I
_cod_database_code 2300502
_publcif_datablock.id {1861bdb4-d9d6-4d71-9cfd-06256c4101dc}

_olex2_refinement_description
;
1. Fixed Uiso
 At 1.2 times of:
  All C(H) groups, All N(H,H) groups
 At 1.5 times of:
  All O(H,H) groups
2.a Free rotating group:
 O7(H7A,H7B), O6(H6A,H6B)
2.b Rotating group:
 O5(H5A,H5B)
2.c Secondary CH2 refined with riding coordinates:
 N1(H1A,H1B)
2.d Aromatic/amide H refined with riding coordinates:
 C8(H8), C2(H2), C5(H5), C13(H13), C9(H9), C12(H12), C10(H10)
;
_olex2_submission_special_instructions 'No special instructions were received'
_publcif_info_exptl_table_max_cols 4
_publcif_info_exptl_table_use_headnotes n

loop_
_space_group_symop_id
_space_group_symop_operation_xyz
1 'x, y, z'
2 '-x, y+1/2, -z+1/2'
3 '-x, -y, -z'
4 'x, -y-1/2, z-1/2'

loop_
_atom_site_label
_atom_site_type_symbol
_atom_site_fract_x
_atom_site_fract_y
_atom_site_fract_z
_atom_site_U_iso_or_equiv
_atom_site_adp_type
_atom_site_occupancy
_atom_site_calc_flag
_atom_site_disorder_assembly
_atom_site_disorder_group
_atom_site_refinement_flags_posn
Co1 Co 0.30400(3) 0.00854(4) 0.17802(2) 0.01507(19) Uani 1 d . . .
O2 O 0.37286(19) -0.3360(3) 0.33008(12) 0.0283(4) Uani 1 d . . .
C8 C 0.40714(19) -0.0856(3) 0.62713(14) 0.0161(4) Uani 1 d . . .
H8 H 0.4195 -0.0635 0.6866 0.019 Uiso 1 calc . . R
C6 C 0.36927(19) 0.0469(3) 0.56608(14) 0.0152(4) Uani 1 d . . .
N1 N 0.45305(17) -0.1113(3) 0.16169(12) 0.0159(4) Uani 1 d . . .
H1A H 0.4934 -0.0305 0.1437 0.019 Uiso 1 calc . . R
H1B H 0.4941 -0.1533 0.2135 0.019 Uiso 1 calc . . R
C4 C 0.35877(18) -0.1843(3) 0.35387(14) 0.0162(4) Uani 1 d . . .
O1 O 0.32983(18) -0.0558(3) 0.30328(12) 0.0267(4) Uani 1 d . . .
C3 C 0.37520(18) -0.1489(3) 0.44963(13) 0.0143(4) Uani 1 d . . .
O4 O 0.37073(17) 0.2547(2) 0.18120(11) 0.0234(4) Uani 1 d . . .
C2 C 0.41121(18) -0.2824(3) 0.51048(14) 0.0151(4) Uani 1 d . . .
H2 H 0.4251 -0.3925 0.4918 0.018 Uiso 1 calc . . R
O5 O 0.16518(19) 0.1595(3) 0.20415(15) 0.0355(5) Uani 1 d . . .
H5A H 0.1886 0.2222 0.2518 0.053 Uiso 1 d . . GR
H5B H 0.1136 0.0893 0.2111 0.053 Uiso 1 d . . GR
C1 C 0.42634(18) -0.2505(3) 0.59908(13) 0.0138(4) Uani 1 d . . .
C7 C 0.3440(2) 0.2802(3) 0.09901(15) 0.0176(4) Uani 1 d . . .
N2 N 0.18485(18) -0.1706(3) 0.11048(14) 0.0219(4) Uani 1 d . . .
O3 O 0.29523(18) 0.1626(3) 0.04740(13) 0.0283(4) Uani 1 d . . .
C11 C 0.0380(2) -0.4306(4) 0.02352(18) 0.0286(6) Uani 1 d . . .
C5 C 0.3528(2) 0.0156(3) 0.47706(17) 0.0165(5) Uani 1 d . . .
H5 H 0.3272 0.1038 0.4364 0.020 Uiso 1 calc . . R
C13 C 0.1739(3) -0.3202(5) 0.1481(2) 0.0457(10) Uani 1 d . . .
H13 H 0.2163 -0.3378 0.2057 0.055 Uiso 1 calc . . R
C9 C 0.1278(4) -0.1544(6) 0.0278(2) 0.0646(15) Uani 1 d . . .
H9 H 0.1378 -0.0543 -0.0019 0.078 Uiso 1 calc . . R
C12 C 0.1029(4) -0.4530(5) 0.1070(2) 0.0488(11) Uani 1 d . . .
H12 H 0.0999 -0.5565 0.1365 0.059 Uiso 1 calc . . R
C10 C 0.0538(5) -0.2777(7) -0.0174(3) 0.087(3) Uani 1 d . . .
H10 H 0.0145 -0.2582 -0.0756 0.104 Uiso 1 calc . . R
O7 O 0.2325(2) -0.6013(4) 0.36079(17) 0.0430(6) Uani 1 d . . .
H7A H 0.2776 -0.5247 0.3534 0.065 Uiso 1 d . . G
H7B H 0.2439 -0.6199 0.4153 0.065 Uiso 1 d . . G
O6 O -0.0098(6) -0.0409(15) 0.2157(6) 0.171(4) Uani 1 d A 2 .
H6A H -0.0786 -0.0349 0.1893 0.256 Uiso 1 d A 2 G
H6B H -0.0008 -0.0640 0.2694 0.256 Uiso 1 d A 2 G

loop_
_atom_site_aniso_label
_atom_site_aniso_U_11
_atom_site_aniso_U_22
_atom_site_aniso_U_33
_atom_site_aniso_U_23
_atom_site_aniso_U_13
_atom_site_aniso_U_12
Co1 0.0235(3) 0.0096(3) 0.0107(3) 0.00018(8) 0.00259(17) -0.00518(9)
O2 0.0460(12) 0.0224(10) 0.0164(8) -0.0042(7) 0.0087(8) 0.0079(8)
C8 0.0262(10) 0.0102(9) 0.0112(9) -0.0009(7) 0.0043(7) 0.0006(7)
C6 0.0259(10) 0.0059(9) 0.0140(9) 0.0001(7) 0.0059(8) 0.0018(7)
N1 0.0269(9) 0.0091(9) 0.0100(8) -0.0014(6) 0.0025(7) -0.0026(7)
C4 0.0205(9) 0.0188(11) 0.0094(9) 0.0005(7) 0.0044(7) 0.0008(8)
O1 0.0448(11) 0.0235(10) 0.0120(8) 0.0054(7) 0.0083(7) 0.0041(8)
C3 0.0216(9) 0.0120(10) 0.0092(8) 0.0014(7) 0.0041(7) 0.0011(7)
O4 0.0409(10) 0.0122(8) 0.0175(8) 0.0028(6) 0.0090(7) -0.0038(7)
C2 0.0232(10) 0.0102(9) 0.0114(9) -0.0006(7) 0.0041(7) 0.0036(7)
O5 0.0362(11) 0.0325(13) 0.0347(12) -0.0002(9) 0.0052(9) 0.0045(9)
C1 0.0220(9) 0.0080(9) 0.0100(8) 0.0011(7) 0.0025(7) 0.0007(7)
C7 0.0246(10) 0.0110(10) 0.0173(10) 0.0013(7) 0.0061(8) -0.0009(7)
N2 0.0239(9) 0.0176(10) 0.0205(10) -0.0019(7) 0.0003(7) -0.0072(7)
O3 0.0424(11) 0.0134(9) 0.0243(9) -0.0010(7) 0.0017(8) -0.0108(7)
C11 0.0307(13) 0.0234(14) 0.0237(12) 0.0010(10) -0.0052(10) -0.0128(10)
C5 0.0251(12) 0.0109(10) 0.0136(11) 0.0024(7) 0.0054(9) 0.0020(7)
C13 0.059(2) 0.0353(18) 0.0261(14) 0.0104(12) -0.0150(13) -0.0285(15)
C9 0.094(3) 0.040(2) 0.0323(17) 0.0159(14) -0.0253(18) -0.047(2)
C12 0.062(2) 0.0315(17) 0.0330(17) 0.0142(14) -0.0187(15) -0.0312(17)
C10 0.123(5) 0.061(3) 0.0368(19) 0.026(2) -0.041(2) -0.068(3)
O7 0.0518(14) 0.0359(14) 0.0359(13) 0.0040(10) 0.0036(11) -0.0041(11)
O6 0.081(4) 0.323(11) 0.117(6) 0.000(6) 0.042(4) -0.101(6)

loop_
_atom_type_symbol
_atom_type_description
_atom_type_scat_dispersion_real
_atom_type_scat_dispersion_imag
_atom_type_scat_source
C C 0.0000 0.0000 'International Tables Vol C Tables 4.2.6.8 and 6.1.1.4'
H H 0.0000 0.0000 'International Tables Vol C Tables 4.2.6.8 and 6.1.1.4'
N N 0.0000 0.0010 'International Tables Vol C Tables 4.2.6.8 and 6.1.1.4'
O O 0.0020 0.0020 'International Tables Vol C Tables 4.2.6.8 and 6.1.1.4'
Co Co 0.2160 0.3560 'International Tables Vol C Tables 4.2.6.8 and 6.1.1.4'

loop_
_geom_angle_atom_site_label_1
_geom_angle_atom_site_label_2
_geom_angle_atom_site_label_3
_geom_angle
_geom_angle_site_symmetry_1
_geom_angle_site_symmetry_3
N1 Co1 O5 172.50(8) . .
N1 Co1 O3 86.13(8) . .
O1 Co1 N1 96.57(8) . .
O1 Co1 O4 104.69(8) . .
O1 Co1 O5 81.70(9) . .
O1 Co1 N2 103.90(9) . .
O1 Co1 O3 163.32(8) . .
O4 Co1 N1 91.77(8) . .
O4 Co1 O5 81.67(9) . .
O4 Co1 N2 147.37(8) . .
O4 Co1 O3 58.70(7) . .
O5 Co1 O3 93.48(8) . .
N2 Co1 N1 100.28(8) . .
N2 Co1 O5 87.22(9) . .
N2 Co1 O3 91.73(8) . .
C6 C8 H8 120.0 . .
C1 C8 H8 120.0 . .
C1 C8 C6 119.92(19) . .
C8 C6 C7 117.98(19) . 4_566
C5 C6 C8 120.3(2) . .
C5 C6 C7 121.7(2) . 4_566
Co1 N1 H1A 109.4 . .
Co1 N1 H1B 109.4 . .
H1A N1 H1B 108.0 . .
C1 N1 Co1 110.98(14) 4 .
C1 N1 H1A 109.4 4 .
C1 N1 H1B 109.4 4 .
O2 C4 O1 125.1(2) . .
O2 C4 C3 119.0(2) . .
O1 C4 C3 115.9(2) . .
C4 O1 Co1 140.34(18) . .
C2 C3 C4 119.7(2) . .
C5 C3 C4 120.0(2) . .
C5 C3 C2 120.30(19) . .
C7 O4 Co1 97.44(15) . .
C3 C2 H2 120.0 . .
C1 C2 C3 119.9(2) . .
C1 C2 H2 120.0 . .
Co1 O5 H5A 111.0 . .
Co1 O5 H5B 110.7 . .
H5A O5 H5B 107.9 . .
C8 C1 N1 118.82(18) . 4_556
C8 C1 C2 120.08(19) . .
C2 C1 N1 120.92(19) . 4_556
O4 C7 C6 118.5(2) . 4_565
O3 C7 C6 121.5(2) . 4_565
O3 C7 O4 119.9(2) . .
C13 N2 Co1 119.38(18) . .
C9 N2 Co1 124.1(2) . .
C9 N2 C13 116.0(2) . .
C7 O3 Co1 83.89(14) . .
C12 C11 C11 121.6(3) . 3_545
C12 C11 C10 116.1(3) . .
C10 C11 C11 122.0(3) . 3_545
C6 C5 H5 120.3 . .
C3 C5 C6 119.4(2) . .
C3 C5 H5 120.3 . .
N2 C13 H13 118.0 . .
N2 C13 C12 124.1(3) . .
C12 C13 H13 118.0 . .
N2 C9 H9 118.2 . .
N2 C9 C10 123.6(3) . .
C10 C9 H9 118.2 . .
C11 C12 C13 119.6(3) . .
C11 C12 H12 120.2 . .
C13 C12 H12 120.2 . .
C11 C10 H10 119.9 . .
C9 C10 C11 120.2(3) . .
C9 C10 H10 119.9 . .
H7A O7 H7B 109.5 . .
H6A O6 H6B 109.4 . .

loop_
_geom_bond_atom_site_label_1
_geom_bond_atom_site_label_2
_geom_bond_distance
_geom_bond_site_symmetry_2
Co1 N1 2.174(2) .
Co1 O1 1.9900(18) .
Co1 O4 2.0653(19) .
Co1 O5 2.236(2) .
Co1 N2 2.095(2) .
Co1 O3 2.369(2) .
O2 C4 1.254(3) .
C8 H8 0.9300 .
C8 C6 1.395(3) .
C8 C1 1.388(3) .
C6 C7 1.496(3) 4_566
C6 C5 1.394(3) .
N1 H1A 0.9000 .
N1 H1B 0.9000 .
N1 C1 1.430(3) 4
C4 O1 1.261(3) .
C4 C3 1.504(3) .
C3 C2 1.395(3) .
C3 C5 1.393(3) .
O4 C7 1.271(3) .
C2 H2 0.9300 .
C2 C1 1.391(3) .
O5 H5A 0.8762 .
O5 H5B 0.8756 .
C1 N1 1.430(3) 4_556
C7 C6 1.496(3) 4_565
C7 O3 1.258(3) .
N2 C13 1.322(4) .
N2 C9 1.314(4) .
C11 C11 1.486(5) 3_545
C11 C12 1.360(4) .
C11 C10 1.386(5) .
C5 H5 0.9300 .
C13 H13 0.9300 .
C13 C12 1.392(4) .
C9 H9 0.9300 .
C9 C10 1.380(5) .
C12 H12 0.9300 .
C10 H10 0.9300 .
O7 H7A 0.8500 .
O7 H7B 0.8502 .
O6 H6A 0.8506 .
O6 H6B 0.8500 .

loop_
_geom_torsion_atom_site_label_1
_geom_torsion_atom_site_label_2
_geom_torsion_atom_site_label_3
_geom_torsion_atom_site_label_4
_geom_torsion
_geom_torsion_site_symmetry_1
_geom_torsion_site_symmetry_4
Co1 O4 C7 C6 176.31(18) . 4_565
Co1 O4 C7 O3 -2.1(3) . .
Co1 N2 C13 C12 -175.4(4) . .
Co1 N2 C9 C10 176.3(6) . .
O2 C4 O1 Co1 -7.0(5) . .
O2 C4 C3 C2 3.3(3) . .
O2 C4 C3 C5 -175.7(2) . .
C8 C6 C5 C3 -0.4(4) . .
C6 C8 C1 N1 -173.0(2) . 4_556
C6 C8 C1 C2 2.0(3) . .
C6 C7 O3 Co1 -176.5(2) 4_565 .
N1 Co1 O1 C4 -45.3(3) . .
N1 Co1 O4 C7 85.52(16) . .
N1 Co1 N2 C13 76.8(3) . .
N1 Co1 N2 C9 -94.6(4) . .
N1 Co1 O3 C7 -95.57(16) . .
C4 C3 C2 C1 -179.9(2) . .
C4 C3 C5 C6 -179.5(2) . .
O1 Co1 N1 C1 116.39(15) . 4
O1 Co1 O4 C7 -177.22(15) . .
O1 Co1 N2 C13 -22.7(3) . .
O1 Co1 N2 C9 165.9(4) . .
O1 Co1 O3 C7 4.4(4) . .
O1 C4 C3 C2 -177.6(2) . .
O1 C4 C3 C5 3.4(3) . .
C3 C4 O1 Co1 174.0(2) . .
C3 C2 C1 C8 -0.9(3) . .
C3 C2 C1 N1 174.0(2) . 4_556
O4 Co1 N1 C1 -138.60(14) . 4
O4 Co1 O1 C4 -138.8(3) . .
O4 Co1 N2 C13 -173.3(3) . .
O4 Co1 N2 C9 15.3(4) . .
O4 Co1 O3 C7 -1.14(15) . .
O4 C7 O3 Co1 1.8(2) . .
C2 C3 C5 C6 1.5(4) . .
O5 Co1 N1 C1 -167.4(5) . 4
O5 Co1 O1 C4 142.1(3) . .
O5 Co1 O4 C7 -98.13(16) . .
O5 Co1 N2 C13 -103.5(3) . .
O5 Co1 N2 C9 85.2(4) . .
O5 Co1 O3 C7 76.93(16) . .
C1 C8 C6 C7 176.8(2) . 4_566
C1 C8 C6 C5 -1.4(4) . .
C7 C6 C5 C3 -178.5(2) 4_566 .
N2 Co1 N1 C1 10.93(15) . 4
N2 Co1 O1 C4 57.1(3) . .
N2 Co1 O4 C7 -26.8(2) . .
N2 Co1 O3 C7 164.24(16) . .
N2 C13 C12 C11 -1.3(8) . .
N2 C9 C10 C11 -1.4(11) . .
O3 Co1 N1 C1 -80.13(14) . 4
O3 Co1 O1 C4 -143.8(3) . .
O3 Co1 O4 C7 1.13(14) . .
O3 Co1 N2 C13 163.1(3) . .
O3 Co1 N2 C9 -8.2(4) . .
C11 C11 C12 C13 179.2(5) 3_545 .
C11 C11 C10 C9 -178.0(6) 3_545 .
C5 C3 C2 C1 -0.9(3) . .
C13 N2 C9 C10 4.7(9) . .
C9 N2 C13 C12 -3.3(7) . .
C12 C11 C10 C9 -3.3(9) . .
C10 C11 C12 C13 4.6(8) . .

loop_
_publcif_info_datablock.id
_publcif_info_datablock.publ_exptl
_publcif_info_datablock.publ_geom
_publcif_info_datablock.structure
{1861bdb4-d9d6-4d71-9cfd-06256c4101dc} y y y

loop_
_publcif_info_exptl_table_extra_item
sin_theta_over_lambda_max
